data_7160940
loop_
_publ_author_name
'Kumar, Vikash'
'Dey, Ashutosh'
'Maurya, Rohit Kumar'
'Yadav, Abhay Kumar'
'Kumari, Megha'
'Singh, Angad Kumar'
'Khatravath, Mahender'

_publ_section_title
;
 Cu-catalyzed oxidative imino Diels-Alder cyclization: synthesis of
 dihydrofuroquinolines.
;
_journal_issue 8
_journal_name_full 'Organic &amp; biomolecular chemistry'
_journal_page_first 1659
_journal_page_last 1665
_journal_paper_doi 10.1039/d5ob01758k
_journal_volume 24
_journal_year 2026
_chemical_formula_moiety 'C17 H10 Br N O2'
_chemical_formula_sum 'C17 H10 Br N O2'
_chemical_formula_weight 340.17
_chemical_name_systematic VK-428
_space_group_crystal_system triclinic
_space_group_IT_number 2
_space_group_name_Hall '-P 1'
_space_group_name_H-M_alt 'P -1'
_atom_sites_solution_hydrogens geom
_atom_sites_solution_primary dual
_audit_creation_date 2025-12-30
_audit_creation_method
;
Olex2 1.5-ac5-024
(compiled 2022.04.12 svn.rca3783a0 for Rigaku Oxford Diffraction, GUI svn.r6498)
;
_cell_angle_alpha 79.6910(10)
_cell_angle_beta 77.5300(10)
_cell_angle_gamma 71.1550(10)
_cell_formula_units_Z 2
_cell_length_a 6.94070(10)
_cell_length_b 10.10700(10)
_cell_length_c 10.61130(10)
_cell_measurement_reflns_used 10835
_cell_measurement_temperature 293
_cell_measurement_theta_max 67.9900
_cell_measurement_theta_min 4.2860
_cell_volume 683.037(14)
_computing_cell_refinement 'CrysAlisPro 1.171.44.105a (Rigaku OD, 2025)'
_computing_data_collection 'CrysAlisPro 1.171.44.105a (Rigaku OD, 2025)'
_computing_data_reduction 'CrysAlisPro 1.171.44.105a (Rigaku OD, 2025)'
_computing_molecular_graphics 'Olex2 1.5-ac5-024 (Dolomanov et al., 2009)'
_computing_publication_material 'Olex2 1.5-ac5-024 (Dolomanov et al., 2009)'
_computing_structure_refinement 'SHELXL 2019/3 (Sheldrick, 2015)'
_computing_structure_solution 'SHELXT 2018/2 (Sheldrick, 2018)'
_diffrn_ambient_temperature 293
_diffrn_detector 'Hybrid Pixel Array Detector'
_diffrn_detector_area_resol_mean 10.0000
_diffrn_detector_type HyPix3000
_diffrn_measured_fraction_theta_full 0.995
_diffrn_measured_fraction_theta_max 0.990
_diffrn_measurement_details
;
List of Runs (angles in degrees, time in seconds):

  # Type    Start    End  Width  t~exp~   \w     \q     \k     \f   Frames
--------------------------------------------------------------------------
  1  \w     14.00 110.00   0.50    0.20    --   40.83  77.00 150.00  192
  2  \w     14.00 110.00   0.50    0.20    --   40.83  77.00  90.00  192
  3  \w     14.00 110.00   0.50    0.20    --   40.83  77.00 -30.00  192
  4  \w     25.00 107.00   0.50    0.20    --   40.83  40.00 -66.00  164
  5  \w     25.00 107.00   0.50    0.20    --   40.83  40.00 -66.00  164
  6  \w    105.00 170.00   0.50    0.20    --   96.04  96.00 -60.00  130
  7  \w     99.00 160.00   0.50    0.20    --   96.04 117.00 -60.00  122
  8  \w     81.00 164.00   0.50    0.20    --   96.04 145.00-120.00  166
  9  \w     81.00 164.00   0.50    0.20    --   96.04 145.00-120.00  166
 10  \w     81.00 166.00   0.50    0.20    --   96.04  25.00   0.00  170
 11  \w     77.00 163.00   0.50    0.20    --   96.04  50.00  60.00  172
 12  \w     77.00 163.00   0.50    0.20    --   96.04  50.00  90.00  172
 13  \w     79.00 162.00   0.50    0.20    --   96.04  42.00 150.00  166
 14  \w     80.00 162.00   0.50    0.20    --   96.04  40.00 -66.00  164
 15  \w     77.00 163.00   0.50    0.20    --   96.04  50.00-120.00  172
 16  \w     77.00 163.00   0.50    0.20    --   96.04  50.00-150.00  172
 17  \w     77.00 163.00   0.50    0.20    --   96.04  50.00-180.00  172
 18  \w     82.00 164.00   0.50    0.20    --   96.04  33.00  30.00  164
 19  \w    -35.00  24.00   0.50    0.20    --   40.83 -11.00 150.00  118
 20  \w    -25.00  45.00   0.50    0.20    --   40.83 -40.00 139.00  140
 21  \w    -35.00  24.00   0.50    0.20    --   40.83 -11.00  60.00  118
 22  \w    -25.00  48.00   0.50    0.20    --   40.83 -43.00-120.00  146
 23  \w     18.00  78.00   0.50    0.20    --   40.83-104.00-150.00  120
 24  \w     41.00 100.00   0.50    0.20    --   40.83-138.00-150.00  118
 25  \w     41.00 100.00   0.50    0.20    --   40.83-138.00 -60.00  118
 26  \w     18.00  78.00   0.50    0.20    --   40.83-104.00 -30.00  120
 27  \w     44.00 127.00   0.50    0.20    --   96.04-145.00-150.00  166
 28  \w     32.00 110.00   0.50    0.20    --   96.04-117.00-150.00  156
 29  \w     44.00 127.00   0.50    0.20    --   96.04-145.00  30.00  166
 30  \w     32.00 110.00   0.50    0.20    --   96.04-117.00  30.00  156
 31  \w     23.00 106.00   0.50    0.20    --   96.04 -96.00  30.00  166
 32  \w     26.00 127.00   0.50    0.20    --   96.04 -87.00  90.00  202
 33  \w     26.00 127.00   0.50    0.20    --   96.04 -87.00-150.00  202
 34  \w     28.00  83.00   0.50    0.20    --   96.04 -68.00-120.00  110
 35  \w     28.00  68.00   0.50    0.20    --   96.04 -59.00-150.00   80
 36  \w     29.00  57.00   0.50    0.20    --   96.04 -50.00-120.00   56
 37  \w     29.00  57.00   0.50    0.20    --   96.04 -50.00-150.00   56
 38  \w     29.00  57.00   0.50    0.20    --   96.04 -50.00-180.00   56
 39  \w     29.00  57.00   0.50    0.20    --   96.04 -50.00 -90.00   56
 40  \w     28.00  83.00   0.50    0.20    --   96.04 -68.00  30.00  110
 41  \w     28.00  68.00   0.50    0.20    --   96.04 -59.00  60.00   80
 42  \w     29.00  57.00   0.50    0.20    --   96.04 -50.00  90.00   56
 43  \w    -28.00  31.00   0.50    0.20    --  -40.83  21.00  60.00  118
 44  \w    -37.00  27.00   0.50    0.20    --  -40.83  32.00-180.00  128
 45  \w    -37.00  27.00   0.50    0.20    --  -40.83  32.00-180.00  128
 46  \w    -45.00  25.00   0.50    0.20    --  -40.83  40.00 -66.00  140
 47  \w    -48.00  26.00   0.50    0.20    --  -40.83  43.00 120.00  148
 48  \w    -48.00  26.00   0.50    0.20    --  -40.83  43.00 120.00  148
 49  \w    -45.00 -16.00   0.50    0.20    --  -82.50  40.00 -66.00   58
 50  \w    -47.00 -15.00   0.50    0.20    --  -82.50  42.00-120.00   64
 51  \w    -47.00 -15.00   0.50    0.20    --  -82.50  42.00  30.00   64
 52  \w    -47.00 -15.00   0.50    0.20    --  -82.50  42.00  60.00   64
 53  \w    -47.00 -15.00   0.50    0.20    --  -82.50  42.00  90.00   64
 54  \w    -47.00 -15.00   0.50    0.20    --  -82.50  42.00 150.00   64
 55  \w   -150.00 -69.00   0.50    0.20    --  -82.50 -33.00  60.00  162
 56  \w   -150.00 -58.00   0.50    0.20    --  -82.50 -68.00 -90.00  184
 57  \w   -151.00 -55.00   0.50    0.20    --  -82.50 -77.00 -30.00  192
 58  \w   -151.00 -55.00   0.50    0.20    --  -82.50 -77.00  30.00  192
 59  \w   -151.00 -55.00   0.50    0.20    --  -82.50 -77.00 120.00  192
 60  \w   -148.00 -66.00   0.50    0.20    --  -82.50 -40.00 139.00  164
 61  \w   -148.00 -66.00   0.50    0.20    --  -82.50 -40.00 139.00  164
 62  \w   -107.00 -25.00   0.50    0.20    --  -40.83 -40.00 139.00  164
 63  \w   -109.00 -14.00   0.50    0.20    --  -40.83 -77.00   0.00  190
 64  \w   -109.00 -14.00   0.50    0.20    --  -40.83 -77.00-150.00  190
 65  \w   -109.00 -14.00   0.50    0.20    --  -40.83 -77.00-180.00  190
 66  \w   -109.00 -14.00   0.50    0.20    --  -40.83 -77.00-120.00  190
 67  \w   -109.00 -14.00   0.50    0.20    --  -40.83 -77.00 -90.00  190
 68  \w   -109.00 -14.00   0.50    0.20    --  -40.83 -77.00 -60.00  190
 69  \w   -109.00 -14.00   0.50    0.20    --  -40.83 -77.00 -30.00  190
 70  \w   -109.00 -14.00   0.50    0.20    --  -40.83 -77.00 120.00  190
 71  \w   -108.00 -17.00   0.50    0.20    --  -40.83 -65.00  90.00  182
 72  \w   -108.00 -17.00   0.50    0.20    --  -40.83 -65.00  30.00  182
 73  \w   -107.00 -25.00   0.50    0.20    --  -40.83 -40.00 139.00  164
 74  \w    -84.00 -18.00   0.50    0.20    --  -82.50 117.00   0.00  132
;
_diffrn_measurement_device 'four-circle diffractometer'
_diffrn_measurement_device_type 'XtaLAB Synergy, Dualflex, HyPix3000'
_diffrn_measurement_method '\w scans'
_diffrn_orient_matrix_type 'CrysAlisPro convention (1999,Acta A55,543-557)'
_diffrn_orient_matrix_UB_11 0.1735530000
_diffrn_orient_matrix_UB_12 0.0681086000
_diffrn_orient_matrix_UB_13 -0.0591422000
_diffrn_orient_matrix_UB_21 0.1408195000
_diffrn_orient_matrix_UB_22 -0.1414802000
_diffrn_orient_matrix_UB_23 -0.0454762000
_diffrn_orient_matrix_UB_31 -0.0817745000
_diffrn_orient_matrix_UB_32 0.0406408000
_diffrn_orient_matrix_UB_33 -0.1298299000
_diffrn_radiation_monochromator mirror
_diffrn_radiation_probe x-ray
_diffrn_radiation_type 'Cu K\a'
_diffrn_radiation_wavelength 1.54184
_diffrn_reflns_av_R_equivalents 0.0286
_diffrn_reflns_av_unetI/netI 0.0164
_diffrn_reflns_Laue_measured_fraction_full 0.995
_diffrn_reflns_Laue_measured_fraction_max 0.990
_diffrn_reflns_limit_h_max 8
_diffrn_reflns_limit_h_min -8
_diffrn_reflns_limit_k_max 12
_diffrn_reflns_limit_k_min -12
_diffrn_reflns_limit_l_max 11
_diffrn_reflns_limit_l_min -12
_diffrn_reflns_number 13242
_diffrn_reflns_point_group_measured_fraction_full 0.995
_diffrn_reflns_point_group_measured_fraction_max 0.990
_diffrn_reflns_theta_full 67.684
_diffrn_reflns_theta_max 68.080
_diffrn_reflns_theta_min 4.297
_diffrn_source 'micro-focus sealed X-ray tube'
_diffrn_source_type 'PhotonJet (Cu) X-ray Source'
_exptl_absorpt_coefficient_mu 4.133
_exptl_absorpt_correction_T_max 1.00000
_exptl_absorpt_correction_T_min 0.44076
_exptl_absorpt_correction_type multi-scan
_exptl_absorpt_process_details
;
CrysAlisPro 1.171.44.105a (Rigaku Oxford Diffraction, 2025)
Empirical absorption correction using spherical harmonics,
implemented in SCALE3 ABSPACK scaling algorithm.
;
_exptl_crystal_colour 'clear light white'
_exptl_crystal_colour_lustre clear
_exptl_crystal_colour_modifier light
_exptl_crystal_colour_primary white
_exptl_crystal_density_diffrn 1.654
_exptl_crystal_description block
_exptl_crystal_F_000 340
_exptl_crystal_preparation
'Saturated solution of sample prepared in DCM solvent then directly diffused by diethyl ether solvent'
_exptl_crystal_recrystallization_method
'Saturated solution on diffusion with diethyl ether for 10 days gives white to colorless block like single crystal'
_exptl_crystal_size_max 0.26
_exptl_crystal_size_mid 0.24
_exptl_crystal_size_min 0.15
_refine_diff_density_max 0.395
_refine_diff_density_min -0.555
_refine_diff_density_rms 0.049
_refine_ls_extinction_coef 0.0097(6)
_refine_ls_extinction_expression Fc^*^=kFc[1+0.001xFc^2^\l^3^/sin(2\q)]^-1/4^
_refine_ls_extinction_method 'SHELXL-2019/2 (Sheldrick 2019)'
_refine_ls_goodness_of_fit_ref 1.047
_refine_ls_hydrogen_treatment constr
_refine_ls_matrix_type full
_refine_ls_number_parameters 191
_refine_ls_number_reflns 2474
_refine_ls_number_restraints 0
_refine_ls_restrained_S_all 1.047
_refine_ls_R_factor_all 0.0307
_refine_ls_R_factor_gt 0.0294
_refine_ls_shift/su_max 0.000
_refine_ls_shift/su_mean 0.000
_refine_ls_structure_factor_coef Fsqd
_refine_ls_weighting_details 'w=1/[\s^2^(Fo^2^)+(0.0412P)^2^+0.3492P] where P=(Fo^2^+2Fc^2^)/3'
_refine_ls_weighting_scheme calc
_refine_ls_wR_factor_gt 0.0767
_refine_ls_wR_factor_ref 0.0779
_reflns_Friedel_coverage 0.000
_reflns_number_gt 2338
_reflns_number_total 2474
_reflns_threshold_expression 'I > 2\s(I)'
_cod_data_source_file d5ob01758k2.cif
_cod_data_source_block vk-428_auto
_cod_depositor_comments 'Adding full bibliography for 7160940.cif.'
_cod_original_cell_volume 683.038(14)
_cod_database_code 7160940
_shelx_shelxl_version_number 2019/3
_chemical_oxdiff_formula 'C H N O'
_shelx_space_group_comment
;
The symmetry employed for this shelxl refinement is uniquely defined
by the following loop, which should always be used as a source of
symmetry information in preference to the above space-group names.
They are only intended as comments.
;
_shelx_estimated_absorpt_t_max 0.576
_shelx_estimated_absorpt_t_min 0.413
_diffrn_oxdiff_digest_od_ed
;

;
_olex2_refinement_description
;
1.a Secondary CH2 refined with riding coordinates:
 C1(H1A,H1B)
1.b Aromatic/amide H refined with riding coordinates:
 C7(H7), C5(H5), C6(H6), C17(H17), C13(H13), C16(H16), C14(H14), C15(H15)
;
_olex2_submission_special_instructions 'No special instructions were received'
_oxdiff_exptl_absorpt_empirical_details
;
Empirical correction (ABSPACK) includes:
- Absorption correction using spherical harmonics
- Frame scaling
;
_oxdiff_exptl_absorpt_empirical_full_max 2.039
_oxdiff_exptl_absorpt_empirical_full_min 0.672

loop_
_space_group_symop_operation_xyz
'x, y, z'
'-x, -y, -z'

loop_
_atom_site_label
_atom_site_type_symbol
_atom_site_fract_x
_atom_site_fract_y
_atom_site_fract_z
_atom_site_U_iso_or_equiv
_atom_site_adp_type
_atom_site_occupancy
_atom_site_site_symmetry_order
_atom_site_calc_flag
_atom_site_refinement_flags_posn
_atom_site_refinement_flags_adp
_atom_site_refinement_flags_occupancy
_atom_site_disorder_assembly
_atom_site_disorder_group
Br1 Br 0.89581(4) 0.17849(3) 0.49848(3) 0.05991(15) Uani 1 1 d . . . . .
O1 O 0.8076(3) 0.39064(17) 1.05826(15) 0.0525(4) Uani 1 1 d . . . . .
O2 O 0.6874(3) 0.62285(18) 1.06068(16) 0.0591(5) Uani 1 1 d . . . . .
N1 N 0.8353(3) 0.32327(18) 0.73419(17) 0.0399(4) Uani 1 1 d . . . . .
C3 C 0.7849(3) 0.4213(2) 0.63022(19) 0.0358(4) Uani 1 1 d . . . . .
C8 C 0.7135(3) 0.5700(2) 0.63684(19) 0.0355(4) Uani 1 1 d . . . . .
C10 C 0.7475(3) 0.5178(2) 0.8603(2) 0.0380(4) Uani 1 1 d . . . . .
C7 C 0.6727(3) 0.6623(2) 0.5218(2) 0.0419(5) Uani 1 1 d . . . . .
H7 H 0.629426 0.759115 0.524251 0.050 Uiso 1 1 calc R U . . .
C9 C 0.6920(3) 0.6202(2) 0.7586(2) 0.0367(4) Uani 1 1 d . . . . .
C4 C 0.8060(3) 0.3737(2) 0.5088(2) 0.0399(5) Uani 1 1 d . . . . .
C12 C 0.6171(4) 0.7725(2) 0.7741(2) 0.0422(5) Uani 1 1 d . . . . .
C2 C 0.8157(3) 0.3753(2) 0.8417(2) 0.0392(5) Uani 1 1 d . . . . .
C11 C 0.7407(3) 0.5256(2) 0.9990(2) 0.0442(5) Uani 1 1 d . . . . .
C5 C 0.7627(3) 0.4652(3) 0.4003(2) 0.0450(5) Uani 1 1 d . . . . .
H5 H 0.777159 0.431413 0.321755 0.054 Uiso 1 1 calc R U . . .
C6 C 0.6966(3) 0.6100(3) 0.4078(2) 0.0461(5) Uani 1 1 d . . . . .
H6 H 0.668167 0.672009 0.333444 0.055 Uiso 1 1 calc R U . . .
C17 C 0.4227(4) 0.8555(3) 0.7515(3) 0.0554(6) Uani 1 1 d . . . . .
H17 H 0.336842 0.817101 0.723171 0.066 Uiso 1 1 calc R U . . .
C13 C 0.7449(5) 0.8330(3) 0.8140(2) 0.0549(6) Uani 1 1 d . . . . .
H13 H 0.876411 0.778514 0.828388 0.066 Uiso 1 1 calc R U . . .
C1 C 0.8593(4) 0.2885(3) 0.9675(2) 0.0519(6) Uani 1 1 d . . . . .
H1A H 0.774602 0.225198 0.994172 0.062 Uiso 1 1 calc R U . . .
H1B H 1.003658 0.233527 0.960547 0.062 Uiso 1 1 calc R U . . .
C16 C 0.3562(6) 0.9975(3) 0.7716(3) 0.0764(9) Uani 1 1 d . . . . .
H16 H 0.225362 1.053495 0.757172 0.092 Uiso 1 1 calc R U . . .
C14 C 0.6771(6) 0.9730(3) 0.8322(3) 0.0756(9) Uani 1 1 d . . . . .
H14 H 0.763679 1.012728 0.858082 0.091 Uiso 1 1 calc R U . . .
C15 C 0.4838(7) 1.0544(3) 0.8126(3) 0.0831(11) Uani 1 1 d . . . . .
H15 H 0.438437 1.148454 0.827025 0.100 Uiso 1 1 calc R U . . .

loop_
_atom_site_aniso_label
_atom_site_aniso_U_11
_atom_site_aniso_U_22
_atom_site_aniso_U_33
_atom_site_aniso_U_23
_atom_site_aniso_U_13
_atom_site_aniso_U_12
Br1 0.0812(2) 0.04378(19) 0.0538(2) -0.01784(12) -0.01811(14) -0.00654(13)
O1 0.0774(11) 0.0442(9) 0.0313(8) -0.0018(7) -0.0163(7) -0.0087(8)
O2 0.0896(13) 0.0485(10) 0.0392(9) -0.0118(8) -0.0123(8) -0.0161(9)
N1 0.0493(10) 0.0329(9) 0.0364(9) -0.0026(7) -0.0115(7) -0.0087(7)
C3 0.0368(10) 0.0373(11) 0.0345(11) -0.0034(8) -0.0088(8) -0.0111(8)
C8 0.0377(10) 0.0368(11) 0.0334(10) -0.0020(8) -0.0095(8) -0.0116(8)
C10 0.0444(11) 0.0362(11) 0.0338(11) -0.0038(8) -0.0103(8) -0.0102(9)
C7 0.0473(11) 0.0380(11) 0.0402(11) 0.0017(9) -0.0122(9) -0.0128(9)
C9 0.0409(10) 0.0348(10) 0.0353(11) -0.0033(8) -0.0078(8) -0.0122(8)
C4 0.0416(11) 0.0406(11) 0.0384(11) -0.0093(9) -0.0081(8) -0.0101(9)
C12 0.0598(13) 0.0333(11) 0.0321(11) -0.0014(9) -0.0099(9) -0.0119(9)
C2 0.0461(11) 0.0349(11) 0.0360(11) -0.0014(9) -0.0119(9) -0.0093(9)
C11 0.0529(12) 0.0431(12) 0.0363(11) -0.0039(10) -0.0097(9) -0.0128(10)
C5 0.0485(12) 0.0548(14) 0.0331(11) -0.0076(10) -0.0084(9) -0.0149(10)
C6 0.0503(12) 0.0533(14) 0.0329(11) 0.0048(10) -0.0124(9) -0.0148(10)
C17 0.0657(15) 0.0427(13) 0.0486(14) -0.0007(11) -0.0142(11) -0.0032(11)
C13 0.0814(17) 0.0454(13) 0.0450(13) -0.0029(10) -0.0199(12) -0.0235(12)
C1 0.0761(16) 0.0371(12) 0.0372(12) -0.0013(9) -0.0164(11) -0.0069(11)
C16 0.101(2) 0.0447(15) 0.0561(17) 0.0016(13) -0.0141(16) 0.0124(15)
C14 0.139(3) 0.0455(15) 0.0560(17) -0.0036(13) -0.0293(18) -0.0387(18)
C15 0.157(3) 0.0334(14) 0.0520(17) -0.0033(12) -0.0238(19) -0.0160(18)

loop_
_atom_type_symbol
_atom_type_description
_atom_type_scat_dispersion_real
_atom_type_scat_dispersion_imag
_atom_type_scat_source
C C 0.0181 0.0091 'International Tables Vol C Tables 4.2.6.8 and 6.1.1.4'
H H 0.0000 0.0000 'International Tables Vol C Tables 4.2.6.8 and 6.1.1.4'
Br Br -0.6763 1.2805 'International Tables Vol C Tables 4.2.6.8 and 6.1.1.4'
N N 0.0311 0.0180 'International Tables Vol C Tables 4.2.6.8 and 6.1.1.4'
O O 0.0492 0.0322 'International Tables Vol C Tables 4.2.6.8 and 6.1.1.4'

loop_
_geom_angle_atom_site_label_1
_geom_angle_atom_site_label_2
_geom_angle_atom_site_label_3
_geom_angle
_geom_angle_site_symmetry_1
_geom_angle_site_symmetry_3
_geom_angle_publ_flag
C11 O1 C1 111.53(17) . . ?
C2 N1 C3 114.80(18) . . ?
N1 C3 C8 123.63(19) . . ?
N1 C3 C4 118.44(19) . . ?
C4 C3 C8 117.93(19) . . ?
C3 C8 C9 118.79(18) . . ?
C7 C8 C3 118.84(19) . . ?
C7 C8 C9 122.34(19) . . ?
C9 C10 C2 120.30(19) . . ?
C9 C10 C11 132.1(2) . . ?
C2 C10 C11 107.54(18) . . ?
C8 C7 H7 119.8 . . ?
C6 C7 C8 120.4(2) . . ?
C6 C7 H7 119.8 . . ?
C8 C9 C12 122.23(18) . . ?
C10 C9 C8 115.61(19) . . ?
C10 C9 C12 122.16(19) . . ?
C3 C4 Br1 118.62(16) . . ?
C5 C4 Br1 119.59(17) . . ?
C5 C4 C3 121.8(2) . . ?
C17 C12 C9 121.7(2) . . ?
C17 C12 C13 119.2(2) . . ?
C13 C12 C9 119.1(2) . . ?
N1 C2 C10 126.86(19) . . ?
N1 C2 C1 124.17(19) . . ?
C10 C2 C1 108.96(19) . . ?
O1 C11 C10 107.77(18) . . ?
O2 C11 O1 120.3(2) . . ?
O2 C11 C10 132.0(2) . . ?
C4 C5 H5 120.2 . . ?
C4 C5 C6 119.6(2) . . ?
C6 C5 H5 120.2 . . ?
C7 C6 C5 121.4(2) . . ?
C7 C6 H6 119.3 . . ?
C5 C6 H6 119.3 . . ?
C12 C17 H17 120.2 . . ?
C12 C17 C16 119.6(3) . . ?
C16 C17 H17 120.2 . . ?
C12 C13 H13 119.9 . . ?
C14 C13 C12 120.2(3) . . ?
C14 C13 H13 119.9 . . ?
O1 C1 C2 104.19(18) . . ?
O1 C1 H1A 110.9 . . ?
O1 C1 H1B 110.9 . . ?
C2 C1 H1A 110.9 . . ?
C2 C1 H1B 110.9 . . ?
H1A C1 H1B 108.9 . . ?
C17 C16 H16 119.9 . . ?
C15 C16 C17 120.1(3) . . ?
C15 C16 H16 119.9 . . ?
C13 C14 H14 119.7 . . ?
C15 C14 C13 120.7(3) . . ?
C15 C14 H14 119.7 . . ?
C16 C15 H15 119.9 . . ?
C14 C15 C16 120.2(3) . . ?
C14 C15 H15 119.9 . . ?

loop_
_geom_bond_atom_site_label_1
_geom_bond_atom_site_label_2
_geom_bond_distance
_geom_bond_site_symmetry_2
_geom_bond_publ_flag
Br1 C4 1.883(2) . ?
O1 C11 1.372(3) . ?
O1 C1 1.446(3) . ?
O2 C11 1.192(3) . ?
N1 C3 1.369(3) . ?
N1 C2 1.303(3) . ?
C3 C8 1.431(3) . ?
C3 C4 1.417(3) . ?
C8 C7 1.418(3) . ?
C8 C9 1.432(3) . ?
C10 C9 1.381(3) . ?
C10 C2 1.399(3) . ?
C10 C11 1.478(3) . ?
C7 H7 0.9300 . ?
C7 C6 1.362(3) . ?
C9 C12 1.484(3) . ?
C4 C5 1.364(3) . ?
C12 C17 1.385(3) . ?
C12 C13 1.395(3) . ?
C2 C1 1.493(3) . ?
C5 H5 0.9300 . ?
C5 C6 1.396(3) . ?
C6 H6 0.9300 . ?
C17 H17 0.9300 . ?
C17 C16 1.398(4) . ?
C13 H13 0.9300 . ?
C13 C14 1.374(4) . ?
C1 H1A 0.9700 . ?
C1 H1B 0.9700 . ?
C16 H16 0.9300 . ?
C16 C15 1.375(5) . ?
C14 H14 0.9300 . ?
C14 C15 1.366(5) . ?
C15 H15 0.9300 . ?

loop_
_geom_torsion_atom_site_label_1
_geom_torsion_atom_site_label_2
_geom_torsion_atom_site_label_3
_geom_torsion_atom_site_label_4
_geom_torsion
_geom_torsion_site_symmetry_1
_geom_torsion_site_symmetry_2
_geom_torsion_site_symmetry_3
_geom_torsion_site_symmetry_4
_geom_torsion_publ_flag
Br1 C4 C5 C6 -179.87(16) . . . . ?
N1 C3 C8 C7 177.75(19) . . . . ?
N1 C3 C8 C9 -0.3(3) . . . . ?
N1 C3 C4 Br1 1.5(3) . . . . ?
N1 C3 C4 C5 -178.68(19) . . . . ?
N1 C2 C1 O1 -177.6(2) . . . . ?
C3 N1 C2 C10 0.8(3) . . . . ?
C3 N1 C2 C1 179.2(2) . . . . ?
C3 C8 C7 C6 1.5(3) . . . . ?
C3 C8 C9 C10 1.2(3) . . . . ?
C3 C8 C9 C12 -179.41(18) . . . . ?
C3 C4 C5 C6 0.3(3) . . . . ?
C8 C3 C4 Br1 -179.06(14) . . . . ?
C8 C3 C4 C5 0.8(3) . . . . ?
C8 C7 C6 C5 -0.5(3) . . . . ?
C8 C9 C12 C17 60.8(3) . . . . ?
C8 C9 C12 C13 -119.9(2) . . . . ?
C10 C9 C12 C17 -119.8(2) . . . . ?
C10 C9 C12 C13 59.4(3) . . . . ?
C10 C2 C1 O1 1.1(3) . . . . ?
C7 C8 C9 C10 -176.76(19) . . . . ?
C7 C8 C9 C12 2.6(3) . . . . ?
C9 C8 C7 C6 179.5(2) . . . . ?
C9 C10 C2 N1 0.2(3) . . . . ?
C9 C10 C2 C1 -178.5(2) . . . . ?
C9 C10 C11 O1 177.7(2) . . . . ?
C9 C10 C11 O2 -1.0(4) . . . . ?
C9 C12 C17 C16 177.9(2) . . . . ?
C9 C12 C13 C14 -178.4(2) . . . . ?
C4 C3 C8 C7 -1.7(3) . . . . ?
C4 C3 C8 C9 -179.71(18) . . . . ?
C4 C5 C6 C7 -0.5(3) . . . . ?
C12 C17 C16 C15 0.5(4) . . . . ?
C12 C13 C14 C15 0.5(4) . . . . ?
C2 N1 C3 C8 -0.7(3) . . . . ?
C2 N1 C3 C4 178.71(18) . . . . ?
C2 C10 C9 C8 -1.2(3) . . . . ?
C2 C10 C9 C12 179.4(2) . . . . ?
C2 C10 C11 O1 1.2(2) . . . . ?
C2 C10 C11 O2 -177.5(3) . . . . ?
C11 O1 C1 C2 -0.3(3) . . . . ?
C11 C10 C9 C8 -177.4(2) . . . . ?
C11 C10 C9 C12 3.3(4) . . . . ?
C11 C10 C2 N1 177.2(2) . . . . ?
C11 C10 C2 C1 -1.4(2) . . . . ?
C17 C12 C13 C14 0.8(4) . . . . ?
C17 C16 C15 C14 0.9(5) . . . . ?
C13 C12 C17 C16 -1.3(4) . . . . ?
C13 C14 C15 C16 -1.4(5) . . . . ?
C1 O1 C11 O2 178.4(2) . . . . ?
C1 O1 C11 C10 -0.5(3) . . . . ?
